data_4311881
loop_
_publ_author_name
'Daisuke Honda'
'Tomoji Ozeki'
'Atsushi Yagasaki'

_publ_section_title
;
 [(IMo7O26)2]6-: A Missing Link between Molecular and Solid Oxides
;
_journal_name_full 'Inorganic Chemistry'
_journal_page_first 6893
_journal_page_last 6895
_journal_paper_doi 10.1021/ic0490425
_journal_volume 43
_journal_year 2004
_chemical_formula_moiety '(C24 H20 P +)2, (C16 H36 N +), (I Mo7 O26 3-), 3(C2 H3 N)'
_chemical_formula_sum 'C70 H85 I Mo7 N4 O26 P2'
_chemical_formula_weight 2258.84
_chemical_name_systematic
;
 ?
;
_space_group_IT_number 14
_symmetry_cell_setting monoclinic
_symmetry_space_group_name_Hall '-P 2ybc'
_symmetry_space_group_name_H-M 'P 1 21/c 1'
_atom_sites_solution_hydrogens geom
_atom_sites_solution_primary direct
_atom_sites_solution_secondary difmap
_audit_creation_method SHELXL-97
_cell_angle_alpha 90.00
_cell_angle_beta 116.3999(3)
_cell_angle_gamma 90.00
_cell_formula_units_Z 4
_cell_length_a 18.9475(1)
_cell_length_b 27.4414(1)
_cell_length_c 17.4546(1)
_cell_measurement_reflns_used 24614
_cell_measurement_temperature 115(2)
_cell_measurement_theta_max 29.29
_cell_measurement_theta_min 1.16
_cell_volume 8128.99(7)
_computing_cell_refinement 'HKL2000 (Otwinowski & Minor, 1997)'
_computing_data_collection 'Crystal Clear (Molecular Structure Corporation, 2001)'
_computing_data_reduction 'HKL2000 (Otwinowski & Minor, 1997)'
_computing_structure_refinement 'SHELXL-97 (Sheldrick, 1997)'
_computing_structure_solution 'SHELXS-97 (Sheldrick, 1990)'
_diffrn_ambient_temperature 115(2)
_diffrn_measured_fraction_theta_full 0.992
_diffrn_measured_fraction_theta_max 0.992
_diffrn_measurement_device_type 'Rigaku MERCURY CCD system'
_diffrn_measurement_method '\w scans'
_diffrn_radiation_monochromator 'Si 111'
_diffrn_radiation_source 'NW2 beamline of AR, Photon Factory, KEK'
_diffrn_radiation_type synchrotron
_diffrn_radiation_wavelength 0.6890
_diffrn_reflns_av_R_equivalents 0.0426
_diffrn_reflns_av_sigmaI/netI 0.0306
_diffrn_reflns_limit_h_max 26
_diffrn_reflns_limit_h_min -26
_diffrn_reflns_limit_k_max 38
_diffrn_reflns_limit_k_min -38
_diffrn_reflns_limit_l_max 24
_diffrn_reflns_limit_l_min -24
_diffrn_reflns_number 222080
_diffrn_reflns_theta_full 29.29
_diffrn_reflns_theta_max 29.29
_diffrn_reflns_theta_min 1.16
_exptl_absorpt_coefficient_mu 1.419
_exptl_absorpt_correction_type none
_exptl_crystal_colour colorless
_exptl_crystal_density_diffrn 1.846
_exptl_crystal_density_method 'not measured'
_exptl_crystal_description plate
_exptl_crystal_F_000 4472
_exptl_crystal_size_max 0.32
_exptl_crystal_size_mid 0.10
_exptl_crystal_size_min 0.05
_refine_diff_density_max 0.922
_refine_diff_density_min -1.865
_refine_diff_density_rms 0.446
_refine_ls_extinction_method none
_refine_ls_goodness_of_fit_ref 1.197
_refine_ls_hydrogen_treatment mixed
_refine_ls_matrix_type full
_refine_ls_number_parameters 991
_refine_ls_number_reflns 24189
_refine_ls_number_restraints 0
_refine_ls_restrained_S_all 1.197
_refine_ls_R_factor_all 0.0289
_refine_ls_R_factor_gt 0.0228
_refine_ls_shift/su_max 0.001
_refine_ls_shift/su_mean 0.000
_refine_ls_structure_factor_coef Fsqd
_refine_ls_weighting_details 'calc w=1/[\s^2^(Fo^2^)+(0.0421P)^2^+0.1414P] where P=(Fo^2^+2Fc^2^)/3'
_refine_ls_weighting_scheme calc
_refine_ls_wR_factor_gt 0.0726
_refine_ls_wR_factor_ref 0.0814
_reflns_number_gt 21005
_reflns_number_total 24189
_reflns_threshold_expression >2\s(I)
_cod_data_source_file ic0490425si20040719_093017.cif
_cod_data_source_block imo7
_cod_database_code 4311881

loop_
_symmetry_equiv_pos_as_xyz
'x, y, z'
'x, -y+1/2, z+1/2'
'-x, -y, -z'
'-x, y-1/2, -z-1/2'

loop_
_atom_site_label
_atom_site_type_symbol
_atom_site_fract_x
_atom_site_fract_y
_atom_site_fract_z
_atom_site_U_iso_or_equiv
_atom_site_adp_type
_atom_site_occupancy
_atom_site_symmetry_multiplicity
_atom_site_calc_flag
_atom_site_refinement_flags
_atom_site_disorder_assembly
_atom_site_disorder_group
I1 I 0.078323(7) 0.064751(4) -0.041635(8) 0.00846(3) Uani 1 1 d . . .
Mo1 Mo 0.135782(10) 0.166111(6) 0.080193(12) 0.01122(4) Uani 1 1 d . . .
Mo2 Mo 0.219815(10) 0.136171(7) -0.043724(12) 0.01160(4) Uani 1 1 d . . .
Mo3 Mo 0.261049(10) 0.026141(6) 0.051707(11) 0.01095(4) Uani 1 1 d . . .
Mo4 Mo -0.004027(10) 0.095068(6) 0.078082(11) 0.00990(4) Uani 1 1 d . . .
Mo5 Mo 0.159236(10) 0.032442(7) -0.163936(12) 0.01155(4) Uani 1 1 d . . .
Mo6 Mo -0.132436(10) 0.032877(6) -0.127997(11) 0.00997(4) Uani 1 1 d . . .
Mo7 Mo -0.052478(10) 0.001279(6) -0.256774(11) 0.01118(4) Uani 1 1 d . . .
O1 O 0.22668(9) 0.17711(6) 0.16177(10) 0.0175(3) Uani 1 1 d . . .
O2 O 0.31214(9) 0.14975(6) 0.03306(10) 0.0189(3) Uani 1 1 d . . .
O3 O 0.33896(9) 0.05699(6) 0.12742(10) 0.0172(3) Uani 1 1 d . . .
O4 O 0.08109(9) 0.21653(6) 0.07376(10) 0.0183(3) Uani 1 1 d . . .
O5 O 0.15608(9) 0.17968(5) -0.01819(10) 0.0140(3) Uani 1 1 d . . .
O6 O 0.21555(9) 0.15894(6) -0.13622(10) 0.0187(3) Uani 1 1 d . . .
O7 O 0.09774(8) 0.12219(5) 0.13996(9) 0.0125(3) Uani 1 1 d . . .
O8 O 0.17901(8) 0.09111(5) 0.04125(9) 0.0110(3) Uani 1 1 d . . .
O9 O 0.24801(8) 0.06467(5) -0.05286(9) 0.0124(3) Uani 1 1 d . . .
O10 O 0.21842(8) -0.00423(5) 0.12280(9) 0.0134(3) Uani 1 1 d . . .
O11 O 0.30110(9) -0.02380(6) 0.02957(10) 0.0183(3) Uani 1 1 d . . .
O12 O -0.05886(9) 0.14480(6) 0.07529(10) 0.0159(3) Uani 1 1 d . . .
O13 O 0.03253(8) 0.12124(5) -0.02195(9) 0.0111(3) Uani 1 1 d . . .
O14 O 0.10233(8) 0.09521(5) -0.12408(9) 0.0116(3) Uani 1 1 d . . .
O15 O 0.18024(9) 0.06853(6) -0.23027(10) 0.0189(3) Uani 1 1 d . . .
O16 O -0.00713(8) 0.05795(5) 0.15658(9) 0.0138(3) Uani 1 1 d . . .
O17 O 0.06467(8) 0.03576(5) 0.04640(9) 0.0106(3) Uani 1 1 d . . .
O18 O 0.13758(8) 0.01171(5) -0.05033(9) 0.0111(3) Uani 1 1 d . . .
O19 O 0.21132(9) -0.02003(6) -0.15422(10) 0.0177(3) Uani 1 1 d . . .
O20 O -0.08572(8) 0.06391(5) -0.02440(9) 0.0125(3) Uani 1 1 d . . .
O21 O -0.01730(8) 0.04209(5) -0.12720(9) 0.0118(3) Uani 1 1 d . . .
O22 O 0.05555(8) 0.01272(6) -0.23192(9) 0.0141(3) Uani 1 1 d . . .
O23 O -0.17488(9) 0.08195(6) -0.19018(10) 0.0164(3) Uani 1 1 d . . .
O24 O -0.09358(9) 0.05243(6) -0.31550(10) 0.0173(3) Uani 1 1 d . . .
O25 O -0.12976(8) -0.00802(5) -0.21376(9) 0.0131(3) Uani 1 1 d . . .
O26 O -0.07960(9) -0.04376(6) -0.33184(10) 0.0175(3) Uani 1 1 d . . .
P1 P 0.33764(3) 0.07414(2) 0.57734(3) 0.01305(10) Uani 1 1 d . . .
C1 C 0.33041(12) 0.08092(8) 0.47179(13) 0.0143(4) Uani 1 1 d . . .
C2 C 0.25676(13) 0.09007(8) 0.40266(14) 0.0171(4) Uani 1 1 d . . .
H2 H 0.2112 0.0932 0.4120 0.021 Uiso 1 1 calc R . .
C3 C 0.25046(14) 0.09462(8) 0.32061(14) 0.0188(4) Uani 1 1 d . . .
H3 H 0.2005 0.1003 0.2736 0.023 Uiso 1 1 calc R . .
C4 C 0.31721(15) 0.09083(8) 0.30749(15) 0.0205(5) Uani 1 1 d . . .
H4 H 0.3129 0.0941 0.2514 0.025 Uiso 1 1 calc R . .
C5 C 0.39035(14) 0.08222(9) 0.37588(15) 0.0211(5) Uani 1 1 d . . .
H5 H 0.4358 0.0799 0.3662 0.025 Uiso 1 1 calc R . .
C6 C 0.39763(13) 0.07700(8) 0.45790(14) 0.0175(4) Uani 1 1 d . . .
H6 H 0.4477 0.0708 0.5044 0.021 Uiso 1 1 calc R . .
C7 C 0.29128(12) 0.12516(8) 0.60069(14) 0.0146(4) Uani 1 1 d . . .
C8 C 0.28494(15) 0.17023(9) 0.56041(15) 0.0214(5) Uani 1 1 d . . .
H8 H 0.3030 0.1737 0.5179 0.026 Uiso 1 1 calc R . .
C9 C 0.25251(16) 0.20951(9) 0.58238(16) 0.0250(5) Uani 1 1 d . . .
H9 H 0.2483 0.2401 0.5551 0.030 Uiso 1 1 calc R . .
C10 C 0.22598(14) 0.20435(8) 0.64448(15) 0.0214(5) Uani 1 1 d . . .
H10 H 0.2035 0.2315 0.6594 0.026 Uiso 1 1 calc R . .
C11 C 0.23191(14) 0.16031(9) 0.68449(16) 0.0217(5) Uani 1 1 d . . .
H11 H 0.2139 0.1572 0.7271 0.026 Uiso 1 1 calc R . .
C12 C 0.26427(14) 0.12031(8) 0.66244(15) 0.0196(4) Uani 1 1 d . . .
H12 H 0.2679 0.0898 0.6896 0.024 Uiso 1 1 calc R . .
C13 C 0.43967(12) 0.07257(8) 0.65327(13) 0.0156(4) Uani 1 1 d . . .
C14 C 0.47666(14) 0.11583(9) 0.69414(15) 0.0208(5) Uani 1 1 d . . .
H14 H 0.4469 0.1449 0.6851 0.025 Uiso 1 1 calc R . .
C15 C 0.55735(14) 0.11594(10) 0.74809(16) 0.0260(5) Uani 1 1 d . . .
H15 H 0.5828 0.1453 0.7752 0.031 Uiso 1 1 calc R . .
C16 C 0.60050(14) 0.07307(10) 0.76225(15) 0.0246(5) Uani 1 1 d . . .
H16 H 0.6554 0.0731 0.7995 0.029 Uiso 1 1 calc R . .
C17 C 0.56350(14) 0.03027(9) 0.72210(15) 0.0232(5) Uani 1 1 d . . .
H17 H 0.5933 0.0011 0.7322 0.028 Uiso 1 1 calc R . .
C18 C 0.48346(14) 0.02958(8) 0.66733(15) 0.0197(5) Uani 1 1 d . . .
H18 H 0.4586 0.0002 0.6396 0.024 Uiso 1 1 calc R . .
C19 C 0.28883(13) 0.01982(8) 0.58588(14) 0.0152(4) Uani 1 1 d . . .
C20 C 0.22502(14) 0.00061(9) 0.51517(15) 0.0219(5) Uani 1 1 d . . .
H20 H 0.2104 0.0139 0.4599 0.026 Uiso 1 1 calc R . .
C21 C 0.18271(16) -0.03805(10) 0.52560(17) 0.0292(6) Uani 1 1 d . . .
H21 H 0.1396 -0.0515 0.4772 0.035 Uiso 1 1 calc R . .
C22 C 0.20295(17) -0.05700(10) 0.60588(18) 0.0328(6) Uani 1 1 d . . .
H22 H 0.1738 -0.0835 0.6124 0.039 Uiso 1 1 calc R . .
C23 C 0.26555(17) -0.03766(10) 0.67712(17) 0.0295(6) Uani 1 1 d . . .
H23 H 0.2785 -0.0503 0.7325 0.035 Uiso 1 1 calc R . .
C24 C 0.30924(14) 0.00032(9) 0.66702(15) 0.0227(5) Uani 1 1 d . . .
H24 H 0.3531 0.0131 0.7154 0.027 Uiso 1 1 calc R . .
P2 P 0.53464(3) 0.35292(2) 0.52097(4) 0.01526(11) Uani 1 1 d . . .
C25 C 0.46988(13) 0.30148(8) 0.48165(15) 0.0175(4) Uani 1 1 d . . .
C26 C 0.40279(15) 0.30261(9) 0.40336(16) 0.0247(5) Uani 1 1 d . . .
H26 H 0.3889 0.3315 0.3699 0.030 Uiso 1 1 calc R . .
C27 C 0.35631(15) 0.26116(9) 0.37461(17) 0.0276(5) Uani 1 1 d . . .
H27 H 0.3097 0.2620 0.3220 0.033 Uiso 1 1 calc R . .
C28 C 0.37768(15) 0.21850(9) 0.42247(17) 0.0269(5) Uani 1 1 d . . .
H28 H 0.3467 0.1899 0.4016 0.032 Uiso 1 1 calc R . .
C29 C 0.44404(17) 0.21765(10) 0.50040(18) 0.0311(6) Uani 1 1 d . . .
H29 H 0.4583 0.1886 0.5333 0.037 Uiso 1 1 calc R . .
C30 C 0.48980(15) 0.25908(9) 0.53064(16) 0.0257(5) Uani 1 1 d . . .
H30 H 0.5348 0.2586 0.5848 0.031 Uiso 1 1 calc R . .
C31 C 0.62325(13) 0.34202(8) 0.51062(15) 0.0185(4) Uani 1 1 d . . .
C32 C 0.62273(14) 0.30834(9) 0.45027(16) 0.0234(5) Uani 1 1 d . . .
H32 H 0.5789 0.2873 0.4220 0.028 Uiso 1 1 calc R . .
C33 C 0.68728(16) 0.30607(11) 0.43205(18) 0.0318(6) Uani 1 1 d . . .
H33 H 0.6879 0.2830 0.3918 0.038 Uiso 1 1 calc R . .
C34 C 0.75062(15) 0.33747(11) 0.47275(18) 0.0318(6) Uani 1 1 d . . .
H34 H 0.7939 0.3362 0.4592 0.038 Uiso 1 1 calc R . .
C35 C 0.75124(14) 0.37054(10) 0.53286(17) 0.0268(5) Uani 1 1 d . . .
H35 H 0.7951 0.3916 0.5608 0.032 Uiso 1 1 calc R . .
C36 C 0.68811(13) 0.37300(9) 0.55249(16) 0.0216(5) Uani 1 1 d . . .
H36 H 0.6887 0.3955 0.5941 0.026 Uiso 1 1 calc R . .
C37 C 0.55884(13) 0.36161(8) 0.63238(15) 0.0185(4) Uani 1 1 d . . .
C38 C 0.62718(15) 0.34053(10) 0.69527(16) 0.0251(5) Uani 1 1 d . . .
H38 H 0.6616 0.3224 0.6797 0.030 Uiso 1 1 calc R . .
C39 C 0.64442(17) 0.34629(11) 0.78124(17) 0.0335(6) Uani 1 1 d . . .
H39 H 0.6906 0.3319 0.8244 0.040 Uiso 1 1 calc R . .
C40 C 0.59435(18) 0.37302(11) 0.80386(18) 0.0335(6) Uani 1 1 d . . .
H40 H 0.6068 0.3773 0.8625 0.040 Uiso 1 1 calc R . .
C41 C 0.52647(17) 0.39341(10) 0.74138(18) 0.0292(6) Uani 1 1 d . . .
H41 H 0.4922 0.4114 0.7573 0.035 Uiso 1 1 calc R . .
C42 C 0.50804(15) 0.38778(9) 0.65561(16) 0.0222(5) Uani 1 1 d . . .
H42 H 0.4611 0.4016 0.6128 0.027 Uiso 1 1 calc R . .
C43 C 0.49060(12) 0.40688(8) 0.46055(14) 0.0150(4) Uani 1 1 d . . .
C44 C 0.41624(13) 0.42301(8) 0.44947(15) 0.0188(4) Uani 1 1 d . . .
H44 H 0.3855 0.4034 0.4681 0.023 Uiso 1 1 calc R . .
C45 C 0.38813(13) 0.46771(9) 0.41109(15) 0.0196(5) Uani 1 1 d . . .
H45 H 0.3380 0.4788 0.4035 0.024 Uiso 1 1 calc R . .
C46 C 0.43287(13) 0.49625(8) 0.38370(14) 0.0173(4) Uani 1 1 d . . .
H46 H 0.4139 0.5274 0.3593 0.021 Uiso 1 1 calc R . .
C47 C 0.50493(13) 0.47994(8) 0.39145(15) 0.0185(4) Uani 1 1 d . . .
H47 H 0.5344 0.4992 0.3708 0.022 Uiso 1 1 calc R . .
C48 C 0.53378(13) 0.43510(8) 0.42972(14) 0.0169(4) Uani 1 1 d . . .
H48 H 0.5830 0.4236 0.4349 0.020 Uiso 1 1 calc R . .
N1 N -0.04088(12) 0.30488(7) 0.20616(14) 0.0219(4) Uani 1 1 d . . .
C49 C 0.00377(15) 0.25773(9) 0.21281(16) 0.0235(5) Uani 1 1 d . . .
H49A H -0.0232 0.2310 0.2274 0.028 Uiso 1 1 calc R . .
H49B H 0.0009 0.2503 0.1560 0.028 Uiso 1 1 calc R . .
C50 C 0.08968(15) 0.25812(9) 0.27806(18) 0.0280(5) Uani 1 1 d . . .
H50A H 0.0953 0.2752 0.3304 0.034 Uiso 1 1 calc R . .
H50B H 0.1211 0.2760 0.2545 0.034 Uiso 1 1 calc R . .
C51 C 0.12077(16) 0.20605(10) 0.30063(19) 0.0316(6) Uani 1 1 d . . .
H51A H 0.1033 0.1867 0.2475 0.038 Uiso 1 1 calc R . .
H51B H 0.1791 0.2066 0.3288 0.038 Uiso 1 1 calc R . .
C52 C 0.09167(19) 0.18183(13) 0.3597(2) 0.0483(9) Uani 1 1 d . . .
H52A H 0.1125 0.1486 0.3727 0.072 Uiso 1 1 calc R . .
H52B H 0.0340 0.1808 0.3316 0.072 Uiso 1 1 calc R . .
H52C H 0.1099 0.2005 0.4130 0.072 Uiso 1 1 calc R . .
C53 C -0.00089(14) 0.34746(9) 0.18573(16) 0.0222(5) Uani 1 1 d . . .
H53A H -0.0290 0.3777 0.1865 0.027 Uiso 1 1 calc R . .
H53B H 0.0536 0.3501 0.2319 0.027 Uiso 1 1 calc R . .
C54 C 0.00286(17) 0.34478(11) 0.10086(17) 0.0300(6) Uani 1 1 d . . .
H54A H -0.0503 0.3383 0.0542 0.036 Uiso 1 1 calc R . .
H54B H 0.0380 0.3178 0.1021 0.036 Uiso 1 1 calc R . .
C55 C 0.03412(17) 0.39296(11) 0.08449(18) 0.0329(6) Uani 1 1 d . . .
H55A H 0.0861 0.3999 0.1328 0.039 Uiso 1 1 calc R . .
H55B H -0.0023 0.4196 0.0815 0.039 Uiso 1 1 calc R . .
C56 C 0.0425(2) 0.39172(16) 0.0010(2) 0.0573(10) Uani 1 1 d . . .
H56A H 0.0625 0.4232 -0.0074 0.086 Uiso 1 1 calc R . .
H56B H -0.0091 0.3854 -0.0471 0.086 Uiso 1 1 calc R . .
H56C H 0.0793 0.3658 0.0042 0.086 Uiso 1 1 calc R . .
C57 C -0.12426(15) 0.29638(10) 0.13629(19) 0.0315(6) Uani 1 1 d . . .
H57A H -0.1492 0.2707 0.1559 0.038 Uiso 1 1 calc R . .
H57B H -0.1209 0.2839 0.0848 0.038 Uiso 1 1 calc R . .
C58 C -0.17764(17) 0.34129(11) 0.1108(2) 0.0384(7) Uani 1 1 d . . .
H58A H -0.1775 0.3563 0.1625 0.046 Uiso 1 1 calc R . .
H58B H -0.1575 0.3656 0.0835 0.046 Uiso 1 1 calc R . .
C59 C -0.26146(19) 0.32677(13) 0.0487(3) 0.0600(11) Uani 1 1 d . . .
H59A H -0.2909 0.3564 0.0196 0.072 Uiso 1 1 calc R . .
H59B H -0.2594 0.3050 0.0045 0.072 Uiso 1 1 calc R . .
C60 C -0.3059(2) 0.30118(18) 0.0908(4) 0.0968(19) Uani 1 1 d . . .
H60A H -0.3590 0.2929 0.0473 0.145 Uiso 1 1 calc R . .
H60B H -0.3096 0.3228 0.1336 0.145 Uiso 1 1 calc R . .
H60C H -0.2779 0.2713 0.1187 0.145 Uiso 1 1 calc R . .
C61 C -0.04247(17) 0.31771(9) 0.29065(17) 0.0267(5) Uani 1 1 d . . .
H61A H 0.0113 0.3275 0.3324 0.032 Uiso 1 1 calc R . .
H61B H -0.0774 0.3462 0.2811 0.032 Uiso 1 1 calc R . .
C62 C -0.0702(3) 0.27706(11) 0.3298(3) 0.0578(11) Uani 1 1 d . . .
H62A H -0.1090 0.2569 0.2830 0.069 Uiso 1 1 calc R . .
H62B H -0.0246 0.2560 0.3643 0.069 Uiso 1 1 calc R . .
C63 C -0.1065(2) 0.29362(11) 0.3843(2) 0.0358(7) Uani 1 1 d . . .
H63A H -0.1563 0.3107 0.3481 0.043 Uiso 1 1 calc R . .
H63B H -0.0708 0.3175 0.4262 0.043 Uiso 1 1 calc R . .
C64 C -0.1237(2) 0.25371(11) 0.4321(2) 0.0396(7) Uani 1 1 d . . .
H64A H -0.1477 0.2676 0.4666 0.059 Uiso 1 1 calc R . .
H64B H -0.0746 0.2371 0.4695 0.059 Uiso 1 1 calc R . .
H64C H -0.1601 0.2303 0.3912 0.059 Uiso 1 1 calc R . .
N2 N 0.58836(14) 0.06276(10) 0.48358(16) 0.0363(6) Uani 1 1 d . . .
C65 C 0.63928(14) 0.05518(9) 0.54808(17) 0.0252(5) Uani 1 1 d . . .
C66 C 0.70617(15) 0.04580(11) 0.63236(16) 0.0280(5) Uani 1 1 d . . .
N3 N 0.51738(19) 0.26274(11) 0.2456(2) 0.0526(8) Uani 1 1 d . . .
C67 C 0.46760(17) 0.23650(10) 0.23423(18) 0.0325(6) Uani 1 1 d . . .
C68 C 0.40330(17) 0.20290(12) 0.2199(2) 0.0407(7) Uani 1 1 d . . .
N4 N 0.81696(19) 0.32945(14) 0.7651(3) 0.0856(14) Uani 1 1 d . . .
C69 C 0.85859(17) 0.35712(12) 0.7603(2) 0.0380(7) Uani 1 1 d . . .
C70 C 0.91033(18) 0.39270(12) 0.7517(2) 0.0398(7) Uani 1 1 d . . .

loop_
_atom_site_aniso_label
_atom_site_aniso_U_11
_atom_site_aniso_U_22
_atom_site_aniso_U_33
_atom_site_aniso_U_23
_atom_site_aniso_U_13
_atom_site_aniso_U_12
I1 0.00658(6) 0.01071(6) 0.00773(6) 0.00001(4) 0.00285(5) -0.00079(4)
Mo1 0.01079(8) 0.01157(8) 0.01167(9) -0.00109(6) 0.00532(7) -0.00172(6)
Mo2 0.01032(8) 0.01313(8) 0.01243(9) -0.00037(6) 0.00603(7) -0.00215(6)
Mo3 0.00727(7) 0.01419(8) 0.01101(9) 0.00013(6) 0.00372(6) -0.00027(6)
Mo4 0.00853(7) 0.01183(8) 0.00952(8) -0.00001(6) 0.00418(6) -0.00044(6)
Mo5 0.00970(8) 0.01535(9) 0.01041(9) -0.00138(6) 0.00521(7) -0.00188(6)
Mo6 0.00744(7) 0.01244(8) 0.00882(8) 0.00067(6) 0.00254(6) -0.00073(6)
Mo7 0.00958(8) 0.01491(8) 0.00804(8) 0.00002(6) 0.00301(6) -0.00186(6)
O1 0.0141(7) 0.0192(8) 0.0180(8) -0.0011(6) 0.0061(6) -0.0040(6)
O2 0.0137(7) 0.0203(8) 0.0211(8) -0.0034(6) 0.0064(6) -0.0035(6)
O3 0.0139(7) 0.0222(8) 0.0145(8) 0.0001(6) 0.0052(6) -0.0034(6)
O4 0.0193(8) 0.0158(7) 0.0210(8) 0.0000(6) 0.0102(7) 0.0011(6)
O5 0.0150(7) 0.0133(7) 0.0154(8) 0.0016(6) 0.0084(6) 0.0003(5)
O6 0.0212(8) 0.0197(8) 0.0186(8) 0.0016(6) 0.0118(7) -0.0014(6)
O7 0.0106(6) 0.0151(7) 0.0103(7) -0.0005(5) 0.0033(5) -0.0018(5)
O8 0.0076(6) 0.0136(7) 0.0098(7) -0.0016(5) 0.0021(5) -0.0020(5)
O9 0.0100(6) 0.0157(7) 0.0125(7) -0.0009(5) 0.0058(6) -0.0015(5)
O10 0.0089(6) 0.0177(7) 0.0128(7) 0.0012(6) 0.0042(6) -0.0004(5)
O11 0.0161(7) 0.0194(8) 0.0208(8) 0.0013(6) 0.0095(6) 0.0032(6)
O12 0.0133(7) 0.0166(7) 0.0173(8) -0.0001(6) 0.0064(6) 0.0014(6)
O13 0.0100(6) 0.0119(6) 0.0113(7) 0.0002(5) 0.0047(5) 0.0009(5)
O14 0.0114(6) 0.0151(7) 0.0098(7) 0.0012(5) 0.0062(5) -0.0013(5)
O15 0.0193(8) 0.0246(8) 0.0156(8) -0.0010(6) 0.0102(6) -0.0059(6)
O16 0.0125(7) 0.0164(7) 0.0119(7) 0.0000(6) 0.0048(6) -0.0014(5)
O17 0.0106(6) 0.0131(7) 0.0086(7) 0.0010(5) 0.0048(5) -0.0006(5)
O18 0.0095(6) 0.0112(6) 0.0132(7) -0.0003(5) 0.0056(5) 0.0011(5)
O19 0.0138(7) 0.0202(8) 0.0186(8) -0.0043(6) 0.0069(6) -0.0007(6)
O20 0.0092(6) 0.0158(7) 0.0121(7) -0.0011(5) 0.0043(5) -0.0017(5)
O21 0.0078(6) 0.0162(7) 0.0098(7) -0.0008(5) 0.0025(5) -0.0020(5)
O22 0.0102(6) 0.0212(7) 0.0105(7) -0.0018(6) 0.0042(6) -0.0029(5)
O23 0.0132(7) 0.0177(7) 0.0149(8) 0.0020(6) 0.0032(6) -0.0003(6)
O24 0.0159(7) 0.0193(8) 0.0156(8) 0.0042(6) 0.0059(6) -0.0003(6)
O25 0.0102(6) 0.0163(7) 0.0115(7) -0.0008(6) 0.0036(5) -0.0026(5)
O26 0.0156(7) 0.0218(8) 0.0139(8) -0.0031(6) 0.0054(6) -0.0043(6)
P1 0.0131(2) 0.0145(2) 0.0102(2) 0.00066(19) 0.0040(2) 0.00163(18)
C1 0.0162(9) 0.0146(9) 0.0118(10) 0.0002(7) 0.0060(8) 0.0004(7)
C2 0.0150(9) 0.0189(10) 0.0143(10) 0.0019(8) 0.0036(8) 0.0025(8)
C3 0.0217(11) 0.0171(10) 0.0126(10) 0.0018(8) 0.0031(8) 0.0011(8)
C4 0.0296(12) 0.0187(11) 0.0128(10) 0.0001(8) 0.0090(9) 0.0005(9)
C5 0.0224(11) 0.0247(12) 0.0197(12) -0.0011(9) 0.0125(9) 0.0013(9)
C6 0.0146(9) 0.0204(10) 0.0158(11) 0.0005(8) 0.0052(8) 0.0016(8)
C7 0.0142(9) 0.0155(9) 0.0134(10) 0.0005(8) 0.0056(8) 0.0014(7)
C8 0.0294(12) 0.0200(11) 0.0196(12) 0.0035(9) 0.0154(10) 0.0020(9)
C9 0.0368(14) 0.0169(11) 0.0247(13) 0.0054(9) 0.0169(11) 0.0058(9)
C10 0.0249(11) 0.0175(10) 0.0233(12) -0.0019(9) 0.0120(10) 0.0033(9)
C11 0.0270(12) 0.0219(11) 0.0220(12) -0.0009(9) 0.0163(10) 0.0002(9)
C12 0.0260(11) 0.0167(10) 0.0196(11) 0.0029(9) 0.0132(9) 0.0021(8)
C13 0.0145(9) 0.0192(10) 0.0112(10) 0.0001(8) 0.0041(8) 0.0006(8)
C14 0.0196(11) 0.0197(11) 0.0188(11) -0.0009(9) 0.0047(9) 0.0003(8)
C15 0.0198(11) 0.0299(13) 0.0213(12) -0.0043(10) 0.0030(10) -0.0038(9)
C16 0.0164(10) 0.0355(14) 0.0164(11) 0.0024(10) 0.0024(9) 0.0012(9)
C17 0.0181(11) 0.0299(13) 0.0181(12) 0.0034(9) 0.0049(9) 0.0074(9)
C18 0.0199(11) 0.0206(11) 0.0153(11) -0.0002(8) 0.0049(9) 0.0032(8)
C19 0.0168(10) 0.0144(9) 0.0139(10) 0.0006(8) 0.0063(8) 0.0014(7)
C20 0.0215(11) 0.0256(12) 0.0146(11) 0.0018(9) 0.0044(9) -0.0030(9)
C21 0.0274(13) 0.0333(14) 0.0210(13) -0.0016(10) 0.0054(10) -0.0121(11)
C22 0.0338(14) 0.0312(14) 0.0313(15) 0.0031(11) 0.0126(12) -0.0124(11)
C23 0.0356(14) 0.0288(13) 0.0209(13) 0.0066(10) 0.0096(11) -0.0059(11)
C24 0.0245(12) 0.0218(11) 0.0163(11) 0.0028(9) 0.0042(9) -0.0022(9)
P2 0.0122(2) 0.0161(3) 0.0172(3) -0.0004(2) 0.0063(2) -0.00022(19)
C25 0.0174(10) 0.0168(10) 0.0199(11) -0.0008(8) 0.0097(9) -0.0023(8)
C26 0.0247(12) 0.0207(11) 0.0234(12) 0.0016(9) 0.0058(10) -0.0016(9)
C27 0.0257(12) 0.0267(13) 0.0230(13) -0.0045(10) 0.0040(10) -0.0063(10)
C28 0.0292(13) 0.0234(12) 0.0295(14) -0.0073(10) 0.0141(11) -0.0110(10)
C29 0.0357(14) 0.0206(12) 0.0344(15) 0.0058(11) 0.0132(12) -0.0053(10)
C30 0.0249(12) 0.0246(12) 0.0218(12) 0.0029(10) 0.0050(10) -0.0036(9)
C31 0.0152(10) 0.0199(10) 0.0210(11) 0.0020(9) 0.0085(9) 0.0033(8)
C32 0.0196(11) 0.0273(12) 0.0219(12) -0.0024(10) 0.0078(9) 0.0034(9)
C33 0.0252(13) 0.0400(15) 0.0300(14) -0.0072(12) 0.0123(11) 0.0073(11)
C34 0.0187(12) 0.0449(16) 0.0348(15) 0.0006(12) 0.0146(11) 0.0050(11)
C35 0.0142(10) 0.0335(14) 0.0306(14) 0.0018(11) 0.0082(10) 0.0019(9)
C36 0.0152(10) 0.0250(12) 0.0226(12) -0.0006(9) 0.0067(9) 0.0025(8)
C37 0.0194(10) 0.0181(10) 0.0183(11) -0.0015(8) 0.0086(9) -0.0038(8)
C38 0.0213(11) 0.0308(13) 0.0196(12) -0.0011(10) 0.0058(10) -0.0007(9)
C39 0.0298(14) 0.0439(16) 0.0208(13) 0.0026(12) 0.0058(11) -0.0015(12)
C40 0.0396(15) 0.0418(16) 0.0207(13) -0.0075(11) 0.0149(12) -0.0116(12)
C41 0.0373(14) 0.0288(13) 0.0294(14) -0.0037(11) 0.0220(12) -0.0034(11)
C42 0.0245(11) 0.0222(11) 0.0234(12) -0.0003(9) 0.0138(10) -0.0003(9)
C43 0.0126(9) 0.0170(10) 0.0151(10) -0.0009(8) 0.0059(8) -0.0008(7)
C44 0.0140(10) 0.0214(11) 0.0224(12) 0.0015(9) 0.0092(9) -0.0013(8)
C45 0.0132(10) 0.0249(12) 0.0202(12) 0.0017(9) 0.0070(9) 0.0029(8)
C46 0.0163(10) 0.0191(10) 0.0134(10) -0.0001(8) 0.0037(8) 0.0003(8)
C47 0.0175(10) 0.0216(11) 0.0166(11) 0.0012(9) 0.0076(9) -0.0031(8)
C48 0.0138(9) 0.0215(11) 0.0165(11) -0.0004(8) 0.0076(8) -0.0007(8)
N1 0.0224(10) 0.0186(9) 0.0266(11) -0.0057(8) 0.0126(9) -0.0012(7)
C49 0.0273(12) 0.0195(11) 0.0256(13) -0.0044(9) 0.0134(10) 0.0009(9)
C50 0.0237(12) 0.0256(12) 0.0355(15) -0.0049(11) 0.0139(11) -0.0014(10)
C51 0.0289(13) 0.0301(14) 0.0368(16) -0.0006(12) 0.0154(12) 0.0062(11)
C52 0.0339(16) 0.0468(19) 0.060(2) 0.0182(17) 0.0168(16) 0.0090(14)
C53 0.0225(11) 0.0216(11) 0.0239(12) -0.0023(9) 0.0117(10) -0.0018(9)
C54 0.0315(14) 0.0374(15) 0.0214(13) -0.0048(11) 0.0119(11) -0.0031(11)
C55 0.0311(14) 0.0408(16) 0.0270(14) 0.0066(12) 0.0131(12) 0.0044(12)
C56 0.065(2) 0.083(3) 0.0251(16) 0.0062(17) 0.0209(17) -0.016(2)
C57 0.0210(12) 0.0261(13) 0.0427(16) -0.0104(12) 0.0098(11) -0.0027(10)
C58 0.0288(14) 0.0276(14) 0.0489(19) -0.0041(13) 0.0084(13) 0.0030(11)
C59 0.0288(16) 0.046(2) 0.075(3) -0.0241(19) -0.0042(16) 0.0054(14)
C60 0.032(2) 0.074(3) 0.171(6) -0.021(3) 0.034(3) -0.012(2)
C61 0.0390(14) 0.0187(11) 0.0336(14) -0.0049(10) 0.0263(12) -0.0017(10)
C62 0.107(3) 0.0235(15) 0.091(3) -0.0096(16) 0.087(3) -0.0123(17)
C63 0.0531(18) 0.0273(14) 0.0378(16) 0.0025(12) 0.0299(15) 0.0020(12)
C64 0.0545(19) 0.0318(15) 0.0468(19) 0.0039(13) 0.0354(16) 0.0023(13)
N2 0.0247(11) 0.0447(15) 0.0298(13) -0.0018(11) 0.0033(10) 0.0009(10)
C65 0.0204(11) 0.0267(12) 0.0275(13) -0.0052(10) 0.0098(10) -0.0021(9)
C66 0.0199(11) 0.0384(15) 0.0188(12) -0.0002(11) 0.0023(10) -0.0007(10)
N3 0.0571(19) 0.0440(17) 0.0526(18) -0.0056(14) 0.0206(15) -0.0128(14)
C67 0.0329(14) 0.0311(14) 0.0269(14) -0.0062(11) 0.0074(12) 0.0044(11)
C68 0.0248(13) 0.0437(18) 0.0502(19) -0.0181(15) 0.0136(13) -0.0059(12)
N4 0.0317(16) 0.086(3) 0.117(3) 0.066(2) 0.0139(19) 0.0027(16)
C69 0.0245(13) 0.0437(17) 0.0468(18) 0.0213(14) 0.0168(13) 0.0131(12)
C70 0.0357(15) 0.0412(17) 0.0405(17) 0.0190(14) 0.0152(14) -0.0028(13)

loop_
_atom_type_symbol
_atom_type_description
_atom_type_scat_dispersion_real
_atom_type_scat_dispersion_imag
_atom_type_scat_source
C C 0.0019 0.0015 'International Tables Vol C Tables 4.2.6.8 and 6.1.1.4'
H H 0.0000 0.0000 'International Tables Vol C Tables 4.2.6.8 and 6.1.1.4'
I I -0.7736 1.7199 'International Tables Vol C Tables 4.2.6.8 and 6.1.1.4'
Mo Mo -2.0163 0.6505 'International Tables Vol C Tables 4.2.6.8 and 6.1.1.4'
N N 0.0037 0.0031 'International Tables Vol C Tables 4.2.6.8 and 6.1.1.4'
O O 0.0071 0.0057 'International Tables Vol C Tables 4.2.6.8 and 6.1.1.4'
P P 0.0854 0.0888 'International Tables Vol C Tables 4.2.6.8 and 6.1.1.4'

loop_
_geom_angle_atom_site_label_1
_geom_angle_atom_site_label_2
_geom_angle_atom_site_label_3
_geom_angle
_geom_angle_site_symmetry_1
_geom_angle_site_symmetry_3
_geom_angle_publ_flag
O17 I1 O21 94.40(6) . . ?
O17 I1 O13 87.50(6) . . ?
O21 I1 O13 93.34(6) . . ?
O17 I1 O18 92.48(6) . . ?
O21 I1 O18 94.54(6) . . ?
O13 I1 O18 172.10(6) . . ?
O17 I1 O14 174.58(6) . . ?
O21 I1 O14 90.85(6) . . ?
O13 I1 O14 93.52(6) . . ?
O18 I1 O14 85.78(6) . . ?
O17 I1 O8 89.73(6) . . ?
O21 I1 O8 175.84(6) . . ?
O13 I1 O8 86.41(6) . . ?
O18 I1 O8 85.69(6) . . ?
O14 I1 O8 85.03(6) . . ?
O4 Mo1 O1 105.70(8) . . ?
O4 Mo1 O7 100.40(7) . . ?
O1 Mo1 O7 98.07(7) . . ?
O4 Mo1 O5 97.99(7) . . ?
O1 Mo1 O5 100.36(7) . . ?
O7 Mo1 O5 149.29(6) . . ?
O4 Mo1 O13 95.73(6) . . ?
O1 Mo1 O13 157.89(6) . . ?
O7 Mo1 O13 72.25(6) . . ?
O5 Mo1 O13 81.64(6) . . ?
O4 Mo1 O8 160.79(6) . . ?
O1 Mo1 O8 92.45(6) . . ?
O7 Mo1 O8 82.83(6) . . ?
O5 Mo1 O8 72.07(6) . . ?
O13 Mo1 O8 67.01(5) . . ?
O6 Mo2 O2 105.37(8) . . ?
O6 Mo2 O5 103.11(7) . . ?
O2 Mo2 O5 102.51(7) . . ?
O6 Mo2 O9 100.44(7) . . ?
O2 Mo2 O9 93.34(7) . . ?
O5 Mo2 O9 146.81(6) . . ?
O6 Mo2 O8 156.62(6) . . ?
O2 Mo2 O8 97.55(7) . . ?
O5 Mo2 O8 75.84(6) . . ?
O9 Mo2 O8 73.27(6) . . ?
O6 Mo2 O14 88.64(6) . . ?
O2 Mo2 O14 162.07(7) . . ?
O5 Mo2 O14 84.65(6) . . ?
O9 Mo2 O14 72.81(5) . . ?
O8 Mo2 O14 67.98(5) . . ?
O11 Mo3 O3 104.92(8) . . ?
O11 Mo3 O10 98.87(7) . . ?
O3 Mo3 O10 100.39(7) . . ?
O11 Mo3 O9 95.99(7) . . ?
O3 Mo3 O9 98.96(7) . . ?
O10 Mo3 O9 151.59(6) . . ?
O11 Mo3 O18 95.19(7) . . ?
O3 Mo3 O18 159.21(7) . . ?
O10 Mo3 O18 81.34(6) . . ?
O9 Mo3 O18 73.29(5) . . ?
O11 Mo3 O8 163.27(6) . . ?
O3 Mo3 O8 89.91(6) . . ?
O10 Mo3 O8 85.74(6) . . ?
O9 Mo3 O8 73.68(6) . . ?
O18 Mo3 O8 69.48(5) . . ?
O12 Mo4 O16 105.04(7) . . ?
O12 Mo4 O7 98.91(7) . . ?
O16 Mo4 O7 99.46(7) . . ?
O12 Mo4 O20 95.69(7) . . ?
O16 Mo4 O20 100.04(6) . . ?
O7 Mo4 O20 151.64(6) . . ?
O12 Mo4 O13 96.65(6) . . ?
O16 Mo4 O13 158.19(6) . . ?
O7 Mo4 O13 74.45(6) . . ?
O20 Mo4 O13 79.82(6) . . ?
O12 Mo4 O17 164.52(6) . . ?
O16 Mo4 O17 89.78(6) . . ?
O7 Mo4 O17 82.74(6) . . ?
O20 Mo4 O17 76.95(5) . . ?
O13 Mo4 O17 68.83(5) . . ?
O15 Mo5 O19 104.98(8) . . ?
O15 Mo5 O22 103.58(7) . . ?
O19 Mo5 O22 102.51(7) . . ?
O15 Mo5 O9 92.82(7) . . ?
O19 Mo5 O9 94.16(7) . . ?
O22 Mo5 O9 152.51(6) . . ?
O15 Mo5 O18 158.36(7) . . ?
O19 Mo5 O18 91.31(7) . . ?
O22 Mo5 O18 86.25(6) . . ?
O9 Mo5 O18 71.51(5) . . ?
O15 Mo5 O14 93.04(7) . . ?
O19 Mo5 O14 158.20(7) . . ?
O22 Mo5 O14 84.66(6) . . ?
O9 Mo5 O14 72.42(5) . . ?
O18 Mo5 O14 68.39(5) . . ?
O23 Mo6 O20 98.43(7) . . ?
O23 Mo6 O10 101.08(7) . 3 ?
O20 Mo6 O10 101.47(7) . 3 ?
O23 Mo6 O25 97.87(7) . . ?
O20 Mo6 O25 152.47(6) . . ?
O10 Mo6 O25 96.96(6) 3 . ?
O23 Mo6 O21 95.75(7) . . ?
O20 Mo6 O21 84.10(6) . . ?
O10 Mo6 O21 161.21(6) 3 . ?
O25 Mo6 O21 72.31(6) . . ?
O23 Mo6 O17 174.73(6) . 3 ?
O20 Mo6 O17 83.17(6) . 3 ?
O10 Mo6 O17 83.46(6) 3 3 ?
O25 Mo6 O17 78.79(6) . 3 ?
O21 Mo6 O17 79.38(5) . 3 ?
O26 Mo7 O24 103.49(8) . . ?
O26 Mo7 O22 102.64(7) . . ?
O24 Mo7 O22 99.03(7) . . ?
O26 Mo7 O25 100.42(7) . . ?
O24 Mo7 O25 96.86(7) . . ?
O22 Mo7 O25 147.97(6) . . ?
O26 Mo7 O16 87.13(7) . 3 ?
O24 Mo7 O16 169.22(7) . 3 ?
O22 Mo7 O16 80.15(6) . 3 ?
O25 Mo7 O16 79.11(6) . 3 ?
O26 Mo7 O21 161.52(7) . . ?
O24 Mo7 O21 92.56(7) . . ?
O22 Mo7 O21 83.48(6) . . ?
O25 Mo7 O21 68.15(5) . . ?
O16 Mo7 O21 76.65(5) 3 . ?
Mo2 O5 Mo1 118.90(8) . . ?
Mo4 O7 Mo1 117.85(7) . . ?
I1 O8 Mo2 102.61(6) . . ?
I1 O8 Mo3 100.01(6) . . ?
Mo2 O8 Mo3 93.33(5) . . ?
I1 O8 Mo1 100.49(6) . . ?
Mo2 O8 Mo1 88.67(5) . . ?
Mo3 O8 Mo1 158.44(6) . . ?
Mo3 O9 Mo2 111.06(7) . . ?
Mo3 O9 Mo5 109.64(6) . . ?
Mo2 O9 Mo5 109.98(6) . . ?
Mo6 O10 Mo3 147.12(8) 3 . ?
I1 O13 Mo4 101.75(6) . . ?
I1 O13 Mo1 106.08(6) . . ?
Mo4 O13 Mo1 91.05(5) . . ?
I1 O14 Mo5 101.75(6) . . ?
I1 O14 Mo2 104.18(6) . . ?
Mo5 O14 Mo2 95.32(5) . . ?
Mo4 O16 Mo7 147.80(8) . 3 ?
I1 O17 Mo4 101.47(6) . . ?
I1 O17 Mo6 127.17(7) . 3 ?
Mo4 O17 Mo6 129.21(6) . 3 ?
I1 O18 Mo3 104.27(6) . . ?
I1 O18 Mo5 102.86(6) . . ?
Mo3 O18 Mo5 96.83(5) . . ?
Mo6 O20 Mo4 160.03(9) . . ?
I1 O21 Mo6 130.73(8) . . ?
I1 O21 Mo7 133.63(7) . . ?
Mo6 O21 Mo7 94.81(5) . . ?
Mo5 O22 Mo7 154.90(9) . . ?
Mo6 O25 Mo7 121.34(7) . . ?
C7 P1 C13 109.07(10) . . ?
C7 P1 C19 107.87(10) . . ?
C13 P1 C19 110.16(10) . . ?
C7 P1 C1 109.31(10) . . ?
C13 P1 C1 109.04(10) . . ?
C19 P1 C1 111.36(10) . . ?
C6 C1 C2 119.8(2) . . ?
C6 C1 P1 120.57(16) . . ?
C2 C1 P1 119.60(17) . . ?
C3 C2 C1 120.0(2) . . ?
C4 C3 C2 119.8(2) . . ?
C3 C4 C5 120.4(2) . . ?
C6 C5 C4 120.6(2) . . ?
C5 C6 C1 119.4(2) . . ?
C12 C7 C8 119.6(2) . . ?
C12 C7 P1 119.21(17) . . ?
C8 C7 P1 121.10(17) . . ?
C9 C8 C7 120.0(2) . . ?
C8 C9 C10 119.9(2) . . ?
C11 C10 C9 120.6(2) . . ?
C10 C11 C12 119.9(2) . . ?
C7 C12 C11 119.9(2) . . ?
C18 C13 C14 120.1(2) . . ?
C18 C13 P1 120.65(17) . . ?
C14 C13 P1 119.11(17) . . ?
C15 C14 C13 119.7(2) . . ?
C16 C15 C14 120.0(2) . . ?
C17 C16 C15 120.1(2) . . ?
C18 C17 C16 120.8(2) . . ?
C17 C18 C13 119.4(2) . . ?
C20 C19 C24 119.5(2) . . ?
C20 C19 P1 121.18(17) . . ?
C24 C19 P1 118.78(17) . . ?
C21 C20 C19 119.8(2) . . ?
C22 C21 C20 120.3(2) . . ?
C21 C22 C23 120.5(2) . . ?
C22 C23 C24 119.6(2) . . ?
C23 C24 C19 120.2(2) . . ?
C31 P2 C43 106.86(10) . . ?
C31 P2 C25 110.01(11) . . ?
C43 P2 C25 111.36(10) . . ?
C31 P2 C37 109.28(11) . . ?
C43 P2 C37 110.69(11) . . ?
C25 P2 C37 108.61(11) . . ?
C26 C25 C30 120.1(2) . . ?
C26 C25 P2 121.90(18) . . ?
C30 C25 P2 118.02(18) . . ?
C27 C26 C25 119.5(2) . . ?
C26 C27 C28 120.3(2) . . ?
C29 C28 C27 120.0(2) . . ?
C28 C29 C30 120.2(2) . . ?
C29 C30 C25 119.9(2) . . ?
C32 C31 C36 120.3(2) . . ?
C32 C31 P2 119.55(18) . . ?
C36 C31 P2 119.30(18) . . ?
C33 C32 C31 119.2(2) . . ?
C34 C33 C32 120.1(3) . . ?
C35 C34 C33 120.6(2) . . ?
C34 C35 C36 120.2(2) . . ?
C35 C36 C31 119.6(2) . . ?
C38 C37 C42 120.1(2) . . ?
C38 C37 P2 119.65(19) . . ?
C42 C37 P2 120.18(18) . . ?
C39 C38 C37 119.3(2) . . ?
C40 C39 C38 120.2(3) . . ?
C41 C40 C39 120.2(3) . . ?
C40 C41 C42 120.4(3) . . ?
C41 C42 C37 119.7(2) . . ?
C48 C43 C44 119.7(2) . . ?
C48 C43 P2 119.03(16) . . ?
C44 C43 P2 121.09(17) . . ?
C45 C44 C43 119.4(2) . . ?
C44 C45 C46 120.3(2) . . ?
C47 C46 C45 120.7(2) . . ?
C46 C47 C48 119.5(2) . . ?
C47 C48 C43 120.2(2) . . ?
C53 N1 C49 110.71(18) . . ?
C53 N1 C57 112.2(2) . . ?
C49 N1 C57 105.90(18) . . ?
C53 N1 C61 105.97(18) . . ?
C49 N1 C61 111.8(2) . . ?
C57 N1 C61 110.4(2) . . ?
C50 C49 N1 115.2(2) . . ?
C49 C50 C51 110.4(2) . . ?
C52 C51 C50 111.6(2) . . ?
C54 C53 N1 115.9(2) . . ?
C53 C54 C55 109.3(2) . . ?
C54 C55 C56 111.8(3) . . ?
N1 C57 C58 115.2(2) . . ?
C59 C58 C57 110.0(2) . . ?
C60 C59 C58 113.9(4) . . ?
C62 C61 N1 115.1(2) . . ?
C63 C62 C61 114.8(2) . . ?
C62 C63 C64 114.5(3) . . ?
N2 C65 C66 179.4(3) . . ?
N3 C67 C68 179.7(4) . . ?
N4 C69 C70 178.5(4) . . ?

loop_
_geom_bond_atom_site_label_1
_geom_bond_atom_site_label_2
_geom_bond_distance
_geom_bond_site_symmetry_2
_geom_bond_publ_flag
I1 O17 1.8477(14) . ?
I1 O21 1.8692(14) . ?
I1 O13 1.8813(14) . ?
I1 O18 1.8850(14) . ?
I1 O14 1.8863(14) . ?
I1 O8 1.9497(13) . ?
Mo1 O4 1.7022(16) . ?
Mo1 O1 1.7041(15) . ?
Mo1 O7 1.9311(15) . ?
Mo1 O5 1.9551(15) . ?
Mo1 O13 2.3281(14) . ?
Mo1 O8 2.4217(14) . ?
Mo2 O6 1.6992(16) . ?
Mo2 O2 1.7059(15) . ?
Mo2 O5 1.8872(15) . ?
Mo2 O9 2.0582(15) . ?
Mo2 O8 2.3122(14) . ?
Mo2 O14 2.3258(14) . ?
Mo3 O11 1.6924(16) . ?
Mo3 O3 1.7051(15) . ?
Mo3 O10 1.9437(15) . ?
Mo3 O9 2.0271(15) . ?
Mo3 O18 2.2576(14) . ?
Mo3 O8 2.3184(14) . ?
Mo4 O12 1.7027(15) . ?
Mo4 O16 1.7290(15) . ?
Mo4 O7 1.8938(14) . ?
Mo4 O20 1.9658(14) . ?
Mo4 O13 2.2626(14) . ?
Mo4 O17 2.2997(14) . ?
Mo5 O15 1.6997(16) . ?
Mo5 O19 1.7109(16) . ?
Mo5 O22 1.8675(14) . ?
Mo5 O9 2.1144(14) . ?
Mo5 O18 2.2688(15) . ?
Mo5 O14 2.2979(14) . ?
Mo6 O23 1.6916(15) . ?
Mo6 O20 1.8317(14) . ?
Mo6 O10 1.8471(14) 3 ?
Mo6 O25 1.8896(15) . ?
Mo6 O21 2.1899(14) . ?
Mo6 O17 2.3662(14) 3 ?
Mo7 O26 1.7057(16) . ?
Mo7 O24 1.7081(16) . ?
Mo7 O22 1.9201(14) . ?
Mo7 O25 1.9367(15) . ?
Mo7 O16 2.2848(15) 3 ?
Mo7 O21 2.3395(14) . ?
O10 Mo6 1.8473(14) 3 ?
O16 Mo7 2.2847(15) 3 ?
O17 Mo6 2.3663(14) 3 ?
P1 C7 1.793(2) . ?
P1 C13 1.794(2) . ?
P1 C19 1.795(2) . ?
P1 C1 1.795(2) . ?
C1 C6 1.403(3) . ?
C1 C2 1.403(3) . ?
C2 C3 1.389(3) . ?
C3 C4 1.386(3) . ?
C4 C5 1.389(3) . ?
C5 C6 1.383(3) . ?
C7 C12 1.390(3) . ?
C7 C8 1.401(3) . ?
C8 C9 1.377(3) . ?
C9 C10 1.390(3) . ?
C10 C11 1.375(3) . ?
C11 C12 1.392(3) . ?
C13 C18 1.400(3) . ?
C13 C14 1.402(3) . ?
C14 C15 1.394(3) . ?
C15 C16 1.391(4) . ?
C16 C17 1.388(4) . ?
C17 C18 1.388(3) . ?
C19 C20 1.391(3) . ?
C19 C24 1.398(3) . ?
C20 C21 1.390(3) . ?
C21 C22 1.379(4) . ?
C22 C23 1.387(4) . ?
C23 C24 1.390(3) . ?
P2 C31 1.792(2) . ?
P2 C43 1.794(2) . ?
P2 C25 1.794(2) . ?
P2 C37 1.804(2) . ?
C25 C26 1.393(3) . ?
C25 C30 1.393(3) . ?
C26 C27 1.389(3) . ?
C27 C28 1.390(4) . ?
C28 C29 1.382(4) . ?
C29 C30 1.384(3) . ?
C31 C32 1.398(3) . ?
C31 C36 1.403(3) . ?
C32 C33 1.395(4) . ?
C33 C34 1.389(4) . ?
C34 C35 1.383(4) . ?
C35 C36 1.385(3) . ?
C37 C38 1.397(3) . ?
C37 C42 1.398(3) . ?
C38 C39 1.396(4) . ?
C39 C40 1.388(4) . ?
C40 C41 1.382(4) . ?
C41 C42 1.386(4) . ?
C43 C48 1.396(3) . ?
C43 C44 1.406(3) . ?
C44 C45 1.386(3) . ?
C45 C46 1.386(3) . ?
C46 C47 1.385(3) . ?
C47 C48 1.391(3) . ?
N1 C53 1.519(3) . ?
N1 C49 1.522(3) . ?
N1 C57 1.525(3) . ?
N1 C61 1.529(3) . ?
C49 C50 1.516(3) . ?
C50 C51 1.529(4) . ?
C51 C52 1.522(4) . ?
C53 C54 1.516(4) . ?
C54 C55 1.527(4) . ?
C55 C56 1.534(4) . ?
C57 C58 1.530(4) . ?
C58 C59 1.525(4) . ?
C59 C60 1.513(6) . ?
C61 C62 1.519(4) . ?
C62 C63 1.472(4) . ?
C63 C64 1.497(4) . ?
N2 C65 1.130(3) . ?
C65 C66 1.476(3) . ?
N3 C67 1.132(4) . ?
C67 C68 1.458(4) . ?
N4 C69 1.124(4) . ?
C69 C70 1.438(4) . ?
